data_1557413
loop_
_publ_author_name
'Doboszewski, Bogdan'
'Nazarenko, Alexander Y.'
'Soares, F\'abio da Paix\~ao'

_publ_section_title
;
 1,3-Bis(2-oxopropyl)thymine
;
_journal_coeditor_code ZQ4039
_journal_issue 2
_journal_name_full IUCrData
_journal_page_first x200257
_journal_paper_doi 10.1107/S2414314620002576
_journal_volume 5
_journal_year 2020
_chemical_formula_iupac 'C11 H14 N2 O4'
_chemical_formula_moiety 'C11 H14 N2 O4'
_chemical_formula_sum 'C11 H14 N2 O4'
_chemical_formula_weight 238.24
_chemical_melting_point 412
_chemical_name_common
;
1,3-Bis(2-oxopropyl)thymine
;
_chemical_name_systematic
;
5-Methyl-1,3-bis(2-oxopropyl)pyrimidine-2,4(1<i>H</i>,3<i>H</i>)-dione
;
_space_group_crystal_system monoclinic
_space_group_IT_number 14
_space_group_name_Hall '-P 2ybc'
_space_group_name_H-M_alt 'P 1 21/c 1'
_atom_sites_solution_hydrogens geom
_atom_sites_solution_primary dual
_atom_sites_solution_secondary difmap
_audit_creation_method
;
Olex2 1.2
(compiled 2018.05.29 svn.r3508 for OlexSys, GUI svn.r5506)
;
_cell_angle_alpha 90
_cell_angle_beta 105.693(4)
_cell_angle_gamma 90
_cell_formula_units_Z 4
_cell_length_a 13.9490(9)
_cell_length_b 4.9891(3)
_cell_length_c 17.3647(11)
_cell_measurement_reflns_used 2683
_cell_measurement_temperature 173(2)
_cell_measurement_theta_max 25.83
_cell_measurement_theta_min 3.03
_cell_volume 1163.42(13)
_computing_cell_refinement
;
SAINT (Bruker, 2016)
;
_computing_data_collection
;
APEX2 (Bruker, 2013)
;
_computing_data_reduction
;
SAINT (Bruker, 2016)
;
_computing_molecular_graphics
;
<i>OLEX2</i> (Dolomanov <i>et al.</i>,  2009)
;
_computing_publication_material
;
<i>OLEX2</i> (Dolomanov <i>et al.</i>,  2009)
;
_computing_structure_refinement
;
SHELXL (Sheldrick, 2015b)
;
_computing_structure_solution
;
SHELXT (Sheldrick, 2015a)
;
_diffrn_ambient_temperature 173.15
_diffrn_detector_area_resol_mean 10.4
_diffrn_measured_fraction_theta_full 0.999
_diffrn_measured_fraction_theta_max 0.999
_diffrn_measurement_device_type 'Bruker PHOTON-100 CMOS'
_diffrn_measurement_method '\w scans'
_diffrn_radiation_type MoK\a
_diffrn_radiation_wavelength 0.71073
_diffrn_reflns_av_R_equivalents 0.0507
_diffrn_reflns_av_unetI/netI 0.0257
_diffrn_reflns_limit_h_max 17
_diffrn_reflns_limit_h_min -17
_diffrn_reflns_limit_k_max 6
_diffrn_reflns_limit_k_min -6
_diffrn_reflns_limit_l_max 21
_diffrn_reflns_limit_l_min -21
_diffrn_reflns_number 18736
_diffrn_reflns_theta_full 25.242
_diffrn_reflns_theta_max 26.709
_diffrn_reflns_theta_min 3.034
_diffrn_source sealedtube
_diffrn_standards_number 0
_exptl_absorpt_coefficient_mu 0.105
_exptl_absorpt_correction_T_max 0.8620
_exptl_absorpt_correction_T_min 0.7689
_exptl_absorpt_correction_type multi-scan
_exptl_absorpt_process_details
;
(SADABS; Krause <i>et al.</i>,  2015)
;
_exptl_crystal_colour colourless
_exptl_crystal_density_diffrn 1.360
_exptl_crystal_description plate
_exptl_crystal_F_000 504
_exptl_crystal_size_max 0.2
_exptl_crystal_size_mid 0.15
_exptl_crystal_size_min 0.08
_refine_diff_density_max 0.207
_refine_diff_density_min -0.185
_refine_ls_extinction_method none
_refine_ls_goodness_of_fit_ref 1.027
_refine_ls_hydrogen_treatment mixed
_refine_ls_matrix_type full
_refine_ls_number_parameters 163
_refine_ls_number_reflns 2458
_refine_ls_number_restraints 0
_refine_ls_restrained_S_all 1.027
_refine_ls_R_factor_all 0.0621
_refine_ls_R_factor_gt 0.0420
_refine_ls_shift/su_max 0.000
_refine_ls_shift/su_mean 0.000
_refine_ls_structure_factor_coef Fsqd
_refine_ls_weighting_details 'w=1/[\s^2^(Fo^2^)+(0.0421P)^2^+0.5355P] where P=(Fo^2^+2Fc^2^)/3'
_refine_ls_weighting_scheme calc
_refine_ls_wR_factor_gt 0.0931
_refine_ls_wR_factor_ref 0.1030
_reflns_number_gt 1889
_reflns_number_total 2458
_reflns_threshold_expression 'I > 2\s(I)'
_cod_data_source_file zq4039sup1.cif
_cod_data_source_block I
_cod_original_cell_volume 1163.41(13)
_cod_original_sg_symbol_H-M 'P 21/c'
_cod_database_code 1557413
_shelx_space_group_comment
;
The symmetry employed for this shelxl refinement is uniquely defined
by the following loop, which should always be used as a source of
symmetry information in preference to the above space-group names.
They are only intended as comments.
;
_shelx_estimated_absorpt_t_min 0.979
_shelx_estimated_absorpt_t_max 0.992

loop_
_space_group_symop_operation_xyz
'x, y, z'
'-x, y+1/2, -z+1/2'
'-x, -y, -z'
'x, -y-1/2, z-1/2'

loop_
_atom_site_type_symbol
_atom_site_label
_atom_site_fract_x
_atom_site_fract_y
_atom_site_fract_z
_atom_site_U_iso_or_equiv
_atom_site_adp_type
_atom_site_calc_flag
_atom_site_occupancy
_atom_site_disorder_assembly
_atom_site_disorder_group
O O1 0.83624(10) 0.9143(2) 0.36977(7) 0.0433(3) Uani d 1 . .
O O2 0.63791(8) 1.2059(2) 0.24695(7) 0.0361(3) Uani d 1 . .
O O3 0.92187(8) 0.9349(2) 0.18756(7) 0.0378(3) Uani d 1 . .
O O4 0.50121(8) 1.2301(2) 0.06408(7) 0.0364(3) Uani d 1 . .
N N1 0.62809(9) 0.8661(3) 0.15811(7) 0.0258(3) Uani d 1 . .
N N2 0.78007(9) 1.0765(3) 0.21574(7) 0.0244(3) Uani d 1 . .
C C1 0.35466(13) 1.0758(5) 0.09457(13) 0.0579(6) Uani d 1 . .
H H1A 0.333498 1.262010 0.097365 0.087 Uiso calc 0.43(3) . .
H H1B 0.343268 0.974481 0.139636 0.087 Uiso calc 0.43(3) . .
H H1C 0.316192 0.995262 0.044202 0.087 Uiso calc 0.43(3) . .
H H1D 0.328474 0.892492 0.090103 0.087 Uiso calc 0.57(3) . .
H H1E 0.318704 1.180021 0.047833 0.087 Uiso calc 0.57(3) . .
H H1F 0.345780 1.159240 0.143267 0.087 Uiso calc 0.57(3) . .
C C2 0.46300(11) 1.0691(3) 0.09839(9) 0.0285(4) Uani d 1 . .
C C3 0.52141(11) 0.8459(3) 0.14837(10) 0.0291(4) Uani d 1 . .
H H3A 0.50906(19) 0.8483(3) 0.2009(7) 0.035 Uiso calc 1 . .
H H3B 0.4978(3) 0.675(2) 0.1234(3) 0.035 Uiso calc 1 . .
C C4 0.67906(11) 1.0595(3) 0.20955(9) 0.0252(3) Uani d 1 . .
C C5 0.83796(11) 1.2601(3) 0.27622(8) 0.0261(3) Uani d 1 . .
H H5A 0.8008(5) 1.422(2) 0.27574(8) 0.031 Uiso calc 1 . .
H H5B 0.8985(8) 1.3054(7) 0.26324(18) 0.031 Uiso calc 1 . .
C C6 0.86268(11) 1.1388(3) 0.35899(9) 0.0266(3) Uani d 1 . .
C C7 0.91998(12) 1.3150(3) 0.42473(9) 0.0316(4) Uani d 1 . .
H H7A 0.8774(5) 1.456(2) 0.4341(5) 0.047 Uiso calc 1 . .
H H7B 0.9756(8) 1.392(2) 0.4098(3) 0.047 Uiso calc 1 . .
H H7C 0.9440(8) 1.2108(12) 0.4727(6) 0.047 Uiso calc 1 . .
C C8 0.67438(11) 0.7030(3) 0.11540(9) 0.0259(3) Uani d 1 . .
H H8 0.6350(7) 0.574(2) 0.0796(7) 0.031 Uiso calc 1 . .
C C9 0.77188(11) 0.7166(3) 0.12144(8) 0.0250(3) Uani d 1 . .
C C10 0.83202(11) 0.9100(3) 0.17581(9) 0.0254(3) Uani d 1 . .
C C11 0.82282(13) 0.5375(4) 0.07549(10) 0.0347(4) Uani d 1 . .
H H11A 0.7752(6) 0.398(2) 0.0469(7) 0.052 Uiso calc 1 . .
H H11B 0.8811(8) 0.449(2) 0.1132(4) 0.052 Uiso calc 1 . .
H H11C 0.8461(8) 0.6461(12) 0.0358(6) 0.052 Uiso calc 1 . .

loop_
_atom_site_aniso_label
_atom_site_aniso_U_11
_atom_site_aniso_U_22
_atom_site_aniso_U_33
_atom_site_aniso_U_12
_atom_site_aniso_U_13
_atom_site_aniso_U_23
O1 0.0613(9) 0.0324(7) 0.0357(7) -0.0108(6) 0.0122(6) 0.0031(5)
O2 0.0298(6) 0.0419(7) 0.0409(7) -0.0006(5) 0.0169(5) -0.0137(6)
O3 0.0215(6) 0.0471(8) 0.0452(7) 0.0015(5) 0.0095(5) -0.0046(6)
O4 0.0377(7) 0.0335(7) 0.0383(7) -0.0051(5) 0.0108(5) 0.0024(5)
N1 0.0200(6) 0.0270(7) 0.0309(7) -0.0016(5) 0.0079(5) -0.0025(6)
N2 0.0212(6) 0.0294(7) 0.0234(6) -0.0016(5) 0.0073(5) -0.0028(5)
C1 0.0299(10) 0.0888(17) 0.0564(12) 0.0140(10) 0.0142(9) 0.0332(12)
C2 0.0279(8) 0.0338(9) 0.0241(7) -0.0036(7) 0.0075(6) -0.0053(7)
C3 0.0213(8) 0.0303(9) 0.0366(9) -0.0047(6) 0.0093(6) -0.0001(7)
C4 0.0221(7) 0.0288(8) 0.0260(7) -0.0009(6) 0.0086(6) 0.0001(6)
C5 0.0242(8) 0.0285(8) 0.0255(8) -0.0042(6) 0.0064(6) -0.0023(6)
C6 0.0237(8) 0.0296(8) 0.0278(8) 0.0008(6) 0.0091(6) 0.0004(7)
C7 0.0313(9) 0.0361(9) 0.0262(8) -0.0022(7) 0.0058(6) 0.0011(7)
C8 0.0302(8) 0.0248(8) 0.0227(7) -0.0013(6) 0.0074(6) -0.0010(6)
C9 0.0295(8) 0.0249(8) 0.0217(7) 0.0038(6) 0.0087(6) 0.0028(6)
C10 0.0222(8) 0.0304(8) 0.0246(7) 0.0038(6) 0.0081(6) 0.0050(6)
C11 0.0383(9) 0.0361(10) 0.0340(9) 0.0054(8) 0.0168(7) -0.0022(8)

loop_
_atom_type_symbol
_atom_type_description
_atom_type_scat_dispersion_real
_atom_type_scat_dispersion_imag
_atom_type_scat_source
C C 0.0033 0.0016 'International Tables Vol C Tables 4.2.6.8 and 6.1.1.4'
H H 0.0000 0.0000 'International Tables Vol C Tables 4.2.6.8 and 6.1.1.4'
N N 0.0061 0.0033 'International Tables Vol C Tables 4.2.6.8 and 6.1.1.4'
O O 0.0106 0.0060 'International Tables Vol C Tables 4.2.6.8 and 6.1.1.4'

loop_
_geom_angle_atom_site_label_1
_geom_angle_atom_site_label_2
_geom_angle_atom_site_label_3
_geom_angle_site_symmetry_1
_geom_angle_site_symmetry_3
_geom_angle
_geom_angle_publ_flag
C4 N1 C3 . . 117.21(12) ?
C8 N1 C3 . . 120.74(13) ?
C8 N1 C4 . . 122.02(12) ?
C4 N2 C5 . . 116.53(12) ?
C4 N2 C10 . . 125.13(13) ?
C10 N2 C5 . . 117.87(12) ?
H1A C1 H1B . . 109.5 ?
H1A C1 H1C . . 109.5 ?
H1A C1 H1D . . 141.1 ?
H1A C1 H1E . . 56.3 ?
H1A C1 H1F . . 56.3 ?
H1B C1 H1C . . 109.5 ?
H1B C1 H1D . . 56.3 ?
H1B C1 H1E . . 141.1 ?
H1B C1 H1F . . 56.3 ?
H1C C1 H1D . . 56.3 ?
H1C C1 H1E . . 56.3 ?
H1C C1 H1F . . 141.1 ?
H1D C1 H1E . . 109.5 ?
H1D C1 H1F . . 109.5 ?
H1E C1 H1F . . 109.5 ?
C2 C1 H1A . . 109.5 ?
C2 C1 H1B . . 109.5 ?
C2 C1 H1C . . 109.5 ?
C2 C1 H1D . . 109.5 ?
C2 C1 H1E . . 109.5 ?
C2 C1 H1F . . 109.5 ?
O4 C2 C1 . . 122.64(16) ?
O4 C2 C3 . . 122.26(14) ?
C1 C2 C3 . . 115.10(14) ?
N1 C3 C2 . . 113.07(13) ?
N1 C3 H3A . . 109.0 ?
N1 C3 H3B . . 109.0 ?
C2 C3 H3A . . 109.0 ?
C2 C3 H3B . . 109.0 ?
H3A C3 H3B . . 107.8 ?
O2 C4 N1 . . 122.08(13) ?
O2 C4 N2 . . 122.48(14) ?
N1 C4 N2 . . 115.44(13) ?
N2 C5 H5A . . 109.2 ?
N2 C5 H5B . . 109.2 ?
N2 C5 C6 . . 111.84(13) ?
H5A C5 H5B . . 107.9 ?
C6 C5 H5A . . 109.2 ?
C6 C5 H5B . . 109.2 ?
O1 C6 C5 . . 121.18(14) ?
O1 C6 C7 . . 123.40(14) ?
C7 C6 C5 . . 115.42(13) ?
C6 C7 H7A . . 109.5 ?
C6 C7 H7B . . 109.5 ?
C6 C7 H7C . . 109.5 ?
H7A C7 H7B . . 109.5 ?
H7A C7 H7C . . 109.5 ?
H7B C7 H7C . . 109.5 ?
N1 C8 H8 . . 118.5 ?
C9 C8 N1 . . 122.96(14) ?
C9 C8 H8 . . 118.5 ?
C8 C9 C10 . . 118.83(14) ?
C8 C9 C11 . . 123.13(14) ?
C10 C9 C11 . . 118.03(13) ?
O3 C10 N2 . . 120.12(14) ?
O3 C10 C9 . . 124.33(14) ?
N2 C10 C9 . . 115.55(12) ?
C9 C11 H11A . . 109.5 ?
C9 C11 H11B . . 109.5 ?
C9 C11 H11C . . 109.5 ?
H11A C11 H11B . . 109.5 ?
H11A C11 H11C . . 109.5 ?
H11B C11 H11C . . 109.5 ?

loop_
_geom_bond_atom_site_label_1
_geom_bond_atom_site_label_2
_geom_bond_site_symmetry_2
_geom_bond_distance
_geom_bond_publ_flag
O1 C6 . 1.2093(19) ?
O2 C4 . 1.2191(18) ?
O3 C10 . 1.2205(18) ?
O4 C2 . 1.2066(19) ?
N1 C3 . 1.4551(19) ?
N1 C4 . 1.3749(19) ?
N1 C8 . 1.3742(19) ?
N2 C4 . 1.3864(18) ?
N2 C5 . 1.4612(19) ?
N2 C10 . 1.4027(19) ?
C1 H1A . 0.9800 ?
C1 H1B . 0.9800 ?
C1 H1C . 0.9800 ?
C1 H1D . 0.9800 ?
C1 H1E . 0.9800 ?
C1 H1F . 0.9800 ?
C1 C2 . 1.495(2) ?
C2 C3 . 1.508(2) ?
C3 H3A . 0.972(12) ?
C3 H3B . 0.972(12) ?
C5 H5A . 0.958(12) ?
C5 H5B . 0.958(12) ?
C5 C6 . 1.511(2) ?
C6 C7 . 1.491(2) ?
C7 H7A . 0.962(10) ?
C7 H7B . 0.962(10) ?
C7 H7C . 0.962(10) ?
C8 H8 . 0.959(17) ?
C8 C9 . 1.337(2) ?
C9 C10 . 1.449(2) ?
C9 C11 . 1.499(2) ?
C11 H11A . 0.997(11) ?
C11 H11B . 0.997(11) ?
C11 H11C . 0.997(11) ?

loop_
_geom_hbond_atom_site_label_D
_geom_hbond_atom_site_label_H
_geom_hbond_atom_site_label_A
_geom_hbond_site_symmetry_A
_geom_hbond_distance_DH
_geom_hbond_distance_HA
_geom_hbond_distance_DA
_geom_hbond_angle_DHA
C3 H3A O2 2_645 0.973(11) 2.556(6) 3.304(2) 133.7(6)
C3 H3B O4 1_545 0.973(9) 2.453(9) 3.3820(19) 159.7(4)
C5 H5B O3 2_755 0.958(11) 2.504(10) 3.353(2) 147.7(3)
C7 H7A O1 1_565 0.963(9) 2.541(10) 3.2576(19) 131.3(6)
C7 H7B O3 2_755 0.962(11) 2.502(9) 3.370(2) 150.1(6)
C8 H8 O4 1_545 0.958(11) 2.495(10) 3.3213(19) 144.4(9)

loop_
_geom_torsion_atom_site_label_1
_geom_torsion_atom_site_label_2
_geom_torsion_atom_site_label_3
_geom_torsion_atom_site_label_4
_geom_torsion_site_symmetry_1
_geom_torsion_site_symmetry_2
_geom_torsion_site_symmetry_3
_geom_torsion_site_symmetry_4
_geom_torsion
_geom_torsion_publ_flag
O4 C2 C3 N1 . . . . 6.9(2) ?
N1 C8 C9 C10 . . . . 0.5(2) ?
N1 C8 C9 C11 . . . . 179.45(14) ?
N2 C5 C6 O1 . . . . 0.6(2) ?
N2 C5 C6 C7 . . . . -178.80(12) ?
C1 C2 C3 N1 . . . . -173.11(16) ?
C3 N1 C4 O2 . . . . 1.3(2) ?
C3 N1 C4 N2 . . . . -178.54(13) ?
C3 N1 C8 C9 . . . . 179.04(14) ?
C4 N1 C3 C2 . . . . 74.43(17) ?
C4 N1 C8 C9 . . . . 1.1(2) ?
C4 N2 C5 C6 . . . . 79.50(16) ?
C4 N2 C10 O3 . . . . -177.28(14) ?
C4 N2 C10 C9 . . . . 3.2(2) ?
C5 N2 C4 O2 . . . . 6.5(2) ?
C5 N2 C4 N1 . . . . -173.64(13) ?
C5 N2 C10 O3 . . . . -5.4(2) ?
C5 N2 C10 C9 . . . . 175.01(12) ?
C8 N1 C3 C2 . . . . -103.59(16) ?
C8 N1 C4 O2 . . . . 179.34(15) ?
C8 N1 C4 N2 . . . . -0.5(2) ?
C8 C9 C10 O3 . . . . 178.02(15) ?
C8 C9 C10 N2 . . . . -2.5(2) ?
C10 N2 C4 O2 . . . . 178.41(14) ?
C10 N2 C4 N1 . . . . -1.7(2) ?
C10 N2 C5 C6 . . . . -93.04(15) ?
C11 C9 C10 O3 . . . . -1.0(2) ?
C11 C9 C10 N2 . . . . 178.53(13) ?

_cod_database_fobs_code 1557413
